data_2233566
loop_
_publ_author_name
'Kumar, T. Kishore'
'Anand, D. Prem'
'Selvakumar, S.'
'Pandi, S.'
'NizamMohideen, M.'

_publ_section_title
;
 Morpholin-4-ium hydrogen <small>L</small>-tartrate monohydrate
;
_journal_coeditor_code LX2207
_journal_issue 2
_journal_name_full 'Acta Crystallographica Section E'
_journal_page_first o299
_journal_paper_doi 10.1107/S1600536811055620
_journal_volume 68
_journal_year 2012
_chemical_formula_iupac 'C4 H10 N O +, C4 H5 O6 -,  H2 O'
_chemical_formula_moiety 'C4 H10 N O +, C4 H5 O6 -,  H2 O'
_chemical_formula_sum 'C8 H17 N O8'
_chemical_formula_weight 255.23
_chemical_name_systematic
;
Morpholin-4-ium hydrogen L-tartrate monohydrate
;
_space_group_IT_number 2
_symmetry_cell_setting triclinic
_symmetry_space_group_name_Hall '-P 1'
_symmetry_space_group_name_H-M 'P -1'
_atom_sites_solution_hydrogens difmap
_atom_sites_solution_primary direct
_atom_sites_solution_secondary difmap
_audit_creation_method SHELXL-97
_cell_angle_alpha 98.4620(10)
_cell_angle_beta 106.2820(10)
_cell_angle_gamma 104.8070(10)
_cell_formula_units_Z 2
_cell_length_a 7.6260(3)
_cell_length_b 8.2408(3)
_cell_length_c 10.1674(4)
_cell_measurement_reflns_used 6973
_cell_measurement_temperature 293(2)
_cell_measurement_theta_max 31.91
_cell_measurement_theta_min 2.63
_cell_volume 576.25(4)
_computing_cell_refinement '<i>SAINT</i> (Bruker, 2004)'
_computing_data_collection '<i>APEX2</i> (Bruker, 2004)'
_computing_data_reduction '<i>SAINT</i> (Bruker, 2004)'
_computing_molecular_graphics '<i>ORTEP-3</i> (Farrugia, 1997) and <i>PLATON</i> (Spek, 2009)'
_computing_publication_material '<i>SHELXL97</i> (Sheldrick, 2008)'
_computing_structure_refinement '<i>SHELXL97</i> (Sheldrick, 2008)'
_computing_structure_solution '<i>SHELXS97</i> (Sheldrick, 2008)'
_diffrn_ambient_temperature 293(2)
_diffrn_detector_area_resol_mean 10.0
_diffrn_measured_fraction_theta_full 0.992
_diffrn_measured_fraction_theta_max 0.992
_diffrn_measurement_device_type
;
Bruker Kappa APEXII CCD
;
_diffrn_measurement_method '\w and \f scan'
_diffrn_radiation_monochromator graphite
_diffrn_radiation_source 'fine-focus sealed tube'
_diffrn_radiation_type MoK\a
_diffrn_radiation_wavelength 0.71073
_diffrn_reflns_av_R_equivalents 0.0221
_diffrn_reflns_av_sigmaI/netI 0.0185
_diffrn_reflns_limit_h_max 11
_diffrn_reflns_limit_h_min -11
_diffrn_reflns_limit_k_max 12
_diffrn_reflns_limit_k_min -12
_diffrn_reflns_limit_l_max 15
_diffrn_reflns_limit_l_min -15
_diffrn_reflns_number 15849
_diffrn_reflns_theta_full 32.02
_diffrn_reflns_theta_max 32.02
_diffrn_reflns_theta_min 2.15
_diffrn_standards_number 0
_exptl_absorpt_coefficient_mu 0.133
_exptl_absorpt_correction_T_max 0.9740
_exptl_absorpt_correction_T_min 0.9676
_exptl_absorpt_correction_type multi-scan
_exptl_absorpt_process_details '(SADABS; Bruker, 2004)'
_exptl_crystal_colour Colourless
_exptl_crystal_density_diffrn 1.471
_exptl_crystal_density_method 'not measured'
_exptl_crystal_description Block
_exptl_crystal_F_000 272
_exptl_crystal_size_max 0.25
_exptl_crystal_size_mid 0.20
_exptl_crystal_size_min 0.20
_refine_diff_density_max 0.417
_refine_diff_density_min -0.210
_refine_ls_extinction_method none
_refine_ls_goodness_of_fit_ref 1.051
_refine_ls_hydrogen_treatment mixed
_refine_ls_matrix_type full
_refine_ls_number_parameters 182
_refine_ls_number_reflns 3977
_refine_ls_number_restraints 0
_refine_ls_restrained_S_all 1.051
_refine_ls_R_factor_all 0.0471
_refine_ls_R_factor_gt 0.0375
_refine_ls_shift/su_max 0.000
_refine_ls_shift/su_mean 0.000
_refine_ls_structure_factor_coef Fsqd
_refine_ls_weighting_details 'calc w=1/[\s^2^(Fo^2^)+(0.0609P)^2^+0.0699P] where P=(Fo^2^+2Fc^2^)/3'
_refine_ls_weighting_scheme calc
_refine_ls_wR_factor_gt 0.1060
_refine_ls_wR_factor_ref 0.1129
_reflns_number_gt 3218
_reflns_number_total 3977
_reflns_threshold_expression I>2\s(I)
_cod_data_source_file lx2207.cif
_cod_data_source_block I
_cod_database_code 2233566
_cod_database_fobs_code 2233566

loop_
_symmetry_equiv_pos_as_xyz
'x, y, z'
'-x, -y, -z'

loop_
_atom_site_type_symbol
_atom_site_label
_atom_site_fract_x
_atom_site_fract_y
_atom_site_fract_z
_atom_site_U_iso_or_equiv
_atom_site_adp_type
_atom_site_calc_flag
_atom_site_refinement_flags
_atom_site_occupancy
_atom_site_symmetry_multiplicity
O O1 0.94402(12) 0.37187(11) 0.27498(9) 0.04274(19) Uani d . 1 2
O O2 0.97405(10) 0.21983(10) 0.43867(8) 0.03730(17) Uani d . 1 2
H H2A 1.078(3) 0.201(2) 0.4093(18) 0.070(5) Uiso d . 1 2
O O3 0.64815(10) 0.44948(8) 0.32017(7) 0.02986(15) Uani d . 1 2
H H3A 0.614(2) 0.529(2) 0.3718(16) 0.055(4) Uiso d . 1 2
O O4 0.49940(9) 0.07745(8) 0.24744(7) 0.02624(14) Uani d . 1 2
H H4A 0.435(2) 0.1291(19) 0.1931(16) 0.046(4) Uiso d . 1 2
O O5 0.46940(10) 0.30910(9) 0.56376(7) 0.03325(16) Uani d . 1 2
O O6 0.24385(10) 0.16066(12) 0.35901(9) 0.0434(2) Uani d . 1 2
O O7 0.27079(16) 0.18179(14) 0.03248(8) 0.0589(3) Uani d . 1 2
N N1 0.13637(14) 0.33402(11) -0.18924(9) 0.03416(18) Uani d . 1 2
H H1A 0.009(3) 0.299(2) -0.2159(17) 0.058(4) Uiso d . 1 2
H H1B 0.171(2) 0.406(2) -0.2372(17) 0.054(4) Uiso d . 1 2
C C1 0.89145(11) 0.31305(11) 0.36407(9) 0.02589(17) Uani d . 1 2
C C2 0.72471(11) 0.34681(10) 0.40548(9) 0.02281(15) Uani d . 1 2
H H2 0.7731 0.4103 0.5044 0.027 Uiso calc R 1 2
C C3 0.56984(11) 0.17709(10) 0.38751(8) 0.02054(15) Uani d . 1 2
H H3 0.6295 0.1105 0.4483 0.025 Uiso calc R 1 2
C C4 0.41269(11) 0.21858(11) 0.44055(9) 0.02372(16) Uani d . 1 2
C C5 0.18699(19) 0.08025(15) -0.10810(11) 0.0423(2) Uani d . 1 2
H H5A 0.0503 0.0270 -0.1283 0.051 Uiso calc R 1 2
H H5B 0.2445 -0.0110 -0.1189 0.051 Uiso calc R 1 2
C C6 0.21726(18) 0.18979(14) -0.20995(11) 0.0403(2) Uani d . 1 2
H H6A 0.3536 0.2358 -0.1949 0.048 Uiso calc R 1 2
H H6B 0.1544 0.1202 -0.3058 0.048 Uiso calc R 1 2
C C7 0.21262(16) 0.43291(14) -0.04050(12) 0.0405(2) Uani d . 1 2
H H7A 0.1471 0.5177 -0.0285 0.049 Uiso calc R 1 2
H H7B 0.3487 0.4936 -0.0152 0.049 Uiso calc R 1 2
C C8 0.1826(2) 0.31178(19) 0.05380(12) 0.0536(3) Uani d . 1 2
H H8A 0.2377 0.3759 0.1515 0.064 Uiso calc R 1 2
H H8B 0.0460 0.2582 0.0335 0.064 Uiso calc R 1 2
O O1W -0.25124(12) 0.25085(11) -0.22673(10) 0.0442(2) Uani d . 1 2
H H1W -0.305(3) 0.152(3) -0.2239(19) 0.066(5) Uiso d . 1 2
H H2W -0.323(3) 0.282(2) -0.2912(19) 0.061(5) Uiso d . 1 2

loop_
_atom_site_aniso_label
_atom_site_aniso_U_11
_atom_site_aniso_U_22
_atom_site_aniso_U_33
_atom_site_aniso_U_12
_atom_site_aniso_U_13
_atom_site_aniso_U_23
O1 0.0447(4) 0.0499(4) 0.0573(5) 0.0244(4) 0.0374(4) 0.0259(4)
O2 0.0257(3) 0.0513(4) 0.0468(4) 0.0201(3) 0.0188(3) 0.0194(3)
O3 0.0370(3) 0.0253(3) 0.0389(3) 0.0157(3) 0.0226(3) 0.0119(3)
O4 0.0260(3) 0.0244(3) 0.0279(3) 0.0086(2) 0.0094(2) 0.0027(2)
O5 0.0347(3) 0.0436(4) 0.0309(3) 0.0223(3) 0.0166(3) 0.0079(3)
O6 0.0206(3) 0.0625(5) 0.0465(4) 0.0161(3) 0.0121(3) 0.0031(4)
O7 0.0882(7) 0.0764(6) 0.0274(4) 0.0622(6) 0.0101(4) 0.0106(4)
N1 0.0375(4) 0.0333(4) 0.0352(4) 0.0091(3) 0.0161(3) 0.0145(3)
C1 0.0193(3) 0.0254(4) 0.0323(4) 0.0047(3) 0.0118(3) 0.0026(3)
C2 0.0206(3) 0.0224(3) 0.0268(4) 0.0063(3) 0.0115(3) 0.0035(3)
C3 0.0182(3) 0.0220(3) 0.0251(4) 0.0085(3) 0.0104(3) 0.0067(3)
C4 0.0216(3) 0.0270(4) 0.0307(4) 0.0122(3) 0.0143(3) 0.0118(3)
C5 0.0605(7) 0.0408(5) 0.0332(5) 0.0254(5) 0.0166(5) 0.0122(4)
C6 0.0553(6) 0.0387(5) 0.0340(5) 0.0172(5) 0.0235(5) 0.0083(4)
C7 0.0359(5) 0.0382(5) 0.0445(6) 0.0134(4) 0.0125(4) -0.0005(4)
C8 0.0798(9) 0.0697(8) 0.0315(5) 0.0532(7) 0.0212(5) 0.0137(5)
O1W 0.0343(4) 0.0367(4) 0.0501(5) 0.0037(3) 0.0014(3) 0.0144(4)

loop_
_atom_type_symbol
_atom_type_description
_atom_type_scat_dispersion_real
_atom_type_scat_dispersion_imag
_atom_type_scat_source
C C 0.0033 0.0016 'International Tables Vol C Tables 4.2.6.8 and 6.1.1.4'
H H 0.0000 0.0000 'International Tables Vol C Tables 4.2.6.8 and 6.1.1.4'
N N 0.0061 0.0033 'International Tables Vol C Tables 4.2.6.8 and 6.1.1.4'
O O 0.0106 0.0060 'International Tables Vol C Tables 4.2.6.8 and 6.1.1.4'

loop_
_geom_angle_atom_site_label_1
_geom_angle_atom_site_label_2
_geom_angle_atom_site_label_3
_geom_angle
C1 O2 H2A 110.4(11)
C2 O3 H3A 110.2(10)
C3 O4 H4A 109.1(10)
C5 O7 C8 110.99(9)
C7 N1 C6 111.80(8)
C7 N1 H1A 108.3(11)
C6 N1 H1A 113.0(11)
C7 N1 H1B 106.1(10)
C6 N1 H1B 109.1(11)
H1A N1 H1B 108.3(15)
O1 C1 O2 124.30(8)
O1 C1 C2 122.71(8)
O2 C1 C2 112.95(7)
O3 C2 C1 108.22(7)
O3 C2 C3 110.63(6)
C1 C2 C3 110.96(6)
O3 C2 H2 109.0
C1 C2 H2 109.0
C3 C2 H2 109.0
O4 C3 C2 111.41(6)
O4 C3 C4 113.65(6)
C2 C3 C4 108.61(6)
O4 C3 H3 107.6
C2 C3 H3 107.6
C4 C3 H3 107.6
O6 C4 O5 126.30(8)
O6 C4 C3 117.95(8)
O5 C4 C3 115.75(7)
O7 C5 C6 110.47(10)
O7 C5 H5A 109.6
C6 C5 H5A 109.6
O7 C5 H5B 109.6
C6 C5 H5B 109.6
H5A C5 H5B 108.1
N1 C6 C5 109.55(8)
N1 C6 H6A 109.8
C5 C6 H6A 109.8
N1 C6 H6B 109.8
C5 C6 H6B 109.8
H6A C6 H6B 108.2
N1 C7 C8 109.64(9)
N1 C7 H7A 109.7
C8 C7 H7A 109.7
N1 C7 H7B 109.7
C8 C7 H7B 109.7
H7A C7 H7B 108.2
O7 C8 C7 110.28(10)
O7 C8 H8A 109.6
C7 C8 H8A 109.6
O7 C8 H8B 109.6
C7 C8 H8B 109.6
H8A C8 H8B 108.1
H1W O1W H2W 110.3(17)

loop_
_geom_bond_atom_site_label_1
_geom_bond_atom_site_label_2
_geom_bond_distance
O1 C1 1.2041(11)
O2 C1 1.3089(11)
O2 H2A 0.958(19)
O3 C2 1.4119(10)
O3 H3A 0.911(17)
O4 C3 1.4115(10)
O4 H4A 0.868(16)
O5 C4 1.2526(11)
O6 C4 1.2425(11)
O7 C5 1.4192(14)
O7 C8 1.4239(14)
N1 C7 1.4803(14)
N1 C6 1.4872(14)
N1 H1A 0.888(18)
N1 H1B 0.856(17)
C1 C2 1.5224(11)
C2 C3 1.5310(11)
C2 H2 0.9800
C3 C4 1.5367(11)
C3 H3 0.9800
C5 C6 1.4976(15)
C5 H5A 0.9700
C5 H5B 0.9700
C6 H6A 0.9700
C6 H6B 0.9700
C7 C8 1.5019(18)
C7 H7A 0.9700
C7 H7B 0.9700
C8 H8A 0.9700
C8 H8B 0.9700
O1W H1W 0.825(19)
O1W H2W 0.848(19)

loop_
_geom_hbond_atom_site_label_D
_geom_hbond_atom_site_label_H
_geom_hbond_atom_site_label_A
_geom_hbond_site_symmetry_A
_geom_hbond_distance_DH
_geom_hbond_distance_HA
_geom_hbond_distance_DA
_geom_hbond_angle_DHA
N1 H1B O3 2_665 0.856(17) 2.036(17) 2.8430(11) 156.6(15)
N1 H1A O1W . 0.888(18) 1.888(18) 2.7583(13) 166.1(16)
O1W H1W O4 2 0.825(19) 2.013(19) 2.8173(11) 164.6(18)
O1W H2W O5 1_454 0.848(19) 1.921(19) 2.7542(11) 167.2(17)
O2 H2A O6 1_655 0.958(19) 1.584(19) 2.5412(10) 177.3(17)
O3 H3A O5 2_666 0.911(17) 1.742(17) 2.6398(9) 167.9(15)
O4 H4A O7 . 0.868(16) 1.939(16) 2.7818(10) 163.4(14)

loop_
_geom_torsion_atom_site_label_1
_geom_torsion_atom_site_label_2
_geom_torsion_atom_site_label_3
_geom_torsion_atom_site_label_4
_geom_torsion
O1 C1 C2 O3 1.65(12)
O2 C1 C2 O3 179.30(7)
O1 C1 C2 C3 123.19(9)
O2 C1 C2 C3 -59.15(10)
O3 C2 C3 O4 62.09(8)
C1 C2 C3 O4 -58.03(8)
O3 C2 C3 C4 -63.83(8)
C1 C2 C3 C4 176.05(7)
O4 C3 C4 O6 0.98(11)
C2 C3 C4 O6 125.59(9)
O4 C3 C4 O5 -178.95(7)
C2 C3 C4 O5 -54.34(9)
C8 O7 C5 C6 62.14(15)
C7 N1 C6 C5 53.29(13)
O7 C5 C6 N1 -56.83(13)
C6 N1 C7 C8 -53.28(12)
C5 O7 C8 C7 -61.96(16)
N1 C7 C8 O7 56.73(14)
